data_1575658
loop_
_publ_author_name
'Gentilini, Emilie'
'Bouschon, Ana&#xef;s'
'Davenel, Vincent'
'Fontaine-Vive, Fabien'
'Fourquez, Jean-Marie'
'Michelet, V&#xe9;ronique'

_publ_section_title
;
 Silver- and gold-catalyzed divergent cascade cycloisomerization/[3 + 2]
 <i>versus</i> [2 + 2 + 1] cycloaddition towards a stereoselective access
 to heterohexacyclic derivatives.
;
_journal_issue 38
_journal_name_full 'Chemical science'
_journal_page_first 17611
_journal_page_last 17620
_journal_paper_doi 10.1039/d5sc05338b
_journal_volume 16
_journal_year 2025
_chemical_formula_moiety '2(C25 H25 N O5)'
_chemical_formula_sum 'C50 H50 N2 O10'
_chemical_formula_weight 838.92
_space_group_crystal_system monoclinic
_space_group_IT_number 14
_space_group_name_Hall '-P 2ybc'
_space_group_name_H-M_alt 'P 1 21/c 1'
_atom_sites_solution_hydrogens geom
_atom_sites_solution_primary dual
_audit_creation_date 2023-12-18
_audit_creation_method
;
Olex2 1.5
(compiled 2023.08.24 svn.re1ec1418 for OlexSys, GUI svn.r6817)
;
_audit_update_record
;
2024-06-12 deposited with the CCDC.	2025-09-10 downloaded from the CCDC.
;
_cell_angle_alpha 90
_cell_angle_beta 90.188(2)
_cell_angle_gamma 90
_cell_formula_units_Z 4
_cell_length_a 11.1708(3)
_cell_length_b 12.7473(3)
_cell_length_c 30.2636(8)
_cell_measurement_reflns_used 6073
_cell_measurement_temperature 295
_cell_measurement_theta_max 27.3230
_cell_measurement_theta_min 3.7330
_cell_volume 4309.44(19)
_computing_cell_refinement 'CrysAlisPro 1.171.42.102a (Rigaku OD, 2023)'
_computing_data_collection 'CrysAlisPro 1.171.42.102a (Rigaku OD, 2023)'
_computing_data_reduction 'CrysAlisPro 1.171.42.102a (Rigaku OD, 2023)'
_computing_molecular_graphics 'Olex2 1.5 (Dolomanov et al., 2009)'
_computing_publication_material 'Olex2 1.5 (Dolomanov et al., 2009)'
_computing_structure_refinement 'SHELXL 2019/3 (Sheldrick, 2015)'
_computing_structure_solution 'SHELXT 2014/5 (Sheldrick, 2014)'
_diffrn_ambient_temperature 295
_diffrn_detector 'CCD plate'
_diffrn_detector_area_resol_mean 10.6091
_diffrn_detector_type AtlasS2
_diffrn_measured_fraction_theta_full 0.970
_diffrn_measured_fraction_theta_max 0.831
_diffrn_measurement_details
;
List of Runs (angles in degrees, time in seconds):

  # Type    Start    End  Width  t~exp~   \w     \q     \k     \f   Frames
#--------------------------------------------------------------------------
  1  \w    -15.00  15.00   0.50   45.00    --   14.59 -44.00 -43.00   60
  2  \w    -30.00  -5.00   0.50   45.00    --  -15.53 -87.00 111.00   50
  3  \w     39.00 102.00   0.50   45.00    --   14.59 178.00 -90.00  126
  4  \w     40.00 103.00   0.50   45.00    --   14.59 178.00 150.00  126
  5  \w    -30.00  -1.00   0.50   45.00    --  -15.53 -77.00  60.00   58
;
_diffrn_measurement_device 'four-circle diffractometer'
_diffrn_measurement_device_type 'SuperNova, Dual, Cu at home/near, AtlasS2'
_diffrn_measurement_method '\w scans'
_diffrn_orient_matrix_type 'CrysAlisPro convention (1999,Acta A55,543-557)'
_diffrn_orient_matrix_UB_11 -0.0295058000
_diffrn_orient_matrix_UB_12 -0.0009087000
_diffrn_orient_matrix_UB_13 -0.0207758000
_diffrn_orient_matrix_UB_21 -0.0185103000
_diffrn_orient_matrix_UB_22 0.0526899000
_diffrn_orient_matrix_UB_23 0.0031786000
_diffrn_orient_matrix_UB_31 0.0530929000
_diffrn_orient_matrix_UB_32 0.0178829000
_diffrn_orient_matrix_UB_33 -0.0103641000
_diffrn_radiation_monochromator mirror
_diffrn_radiation_probe x-ray
_diffrn_radiation_type 'Mo K\a'
_diffrn_radiation_wavelength 0.71073
_diffrn_reflns_av_R_equivalents 0.0244
_diffrn_reflns_av_unetI/netI 0.0388
_diffrn_reflns_Laue_measured_fraction_full 0.970
_diffrn_reflns_Laue_measured_fraction_max 0.831
_diffrn_reflns_limit_h_max 16
_diffrn_reflns_limit_h_min -14
_diffrn_reflns_limit_k_max 18
_diffrn_reflns_limit_k_min -17
_diffrn_reflns_limit_l_max 37
_diffrn_reflns_limit_l_min -42
_diffrn_reflns_number 25734
_diffrn_reflns_point_group_measured_fraction_full 0.970
_diffrn_reflns_point_group_measured_fraction_max 0.831
_diffrn_reflns_theta_full 25.242
_diffrn_reflns_theta_max 31.160
_diffrn_reflns_theta_min 2.514
_diffrn_source 'micro-focus sealed X-ray tube'
_diffrn_source_type 'SuperNova (Mo) X-ray Source'
_exptl_absorpt_coefficient_mu 0.090
_exptl_absorpt_correction_T_max 1.00000
_exptl_absorpt_correction_T_min 0.68407
_exptl_absorpt_correction_type multi-scan
_exptl_absorpt_process_details
;
CrysAlisPro 1.171.42.102a (Rigaku Oxford Diffraction, 2023)
Empirical absorption correction using spherical harmonics,
implemented in SCALE3 ABSPACK scaling algorithm.
;
_exptl_crystal_colour colourless
_exptl_crystal_colour_primary colourless
_exptl_crystal_density_diffrn 1.293
_exptl_crystal_description prism
_exptl_crystal_F_000 1776
_exptl_crystal_size_max 0.4
_exptl_crystal_size_mid 0.18
_exptl_crystal_size_min 0.1
_refine_diff_density_max 0.508
_refine_diff_density_min -0.412
_refine_diff_density_rms 0.043
_refine_ls_extinction_method none
_refine_ls_goodness_of_fit_ref 1.034
_refine_ls_hydrogen_treatment constr
_refine_ls_matrix_type full
_refine_ls_number_parameters 595
_refine_ls_number_reflns 11584
_refine_ls_number_restraints 28
_refine_ls_restrained_S_all 1.070
_refine_ls_R_factor_all 0.1266
_refine_ls_R_factor_gt 0.0768
_refine_ls_shift/su_max 0.001
_refine_ls_shift/su_mean 0.000
_refine_ls_structure_factor_coef Fsqd
_refine_ls_weighting_details 'w=1/[\s^2^(Fo^2^)+(0.0830P)^2^+2.3600P] where P=(Fo^2^+2Fc^2^)/3'
_refine_ls_weighting_scheme calc
_refine_ls_wR_factor_gt 0.1938
_refine_ls_wR_factor_ref 0.2273
_reflns_Friedel_coverage 0.000
_reflns_number_gt 6650
_reflns_number_total 11584
_reflns_threshold_expression 'I > 2\s(I)'
_cod_data_source_file d5sc05338b2.cif
_cod_data_source_block emg_e
_cod_depositor_comments 'Adding full bibliography for 1575658--1575659.cif.'
_cod_database_code 1575658
_shelx_shelxl_version_number 2019/3
_shelx_space_group_comment
;
The symmetry employed for this shelxl refinement is uniquely defined
by the following loop, which should always be used as a source of
symmetry information in preference to the above space-group names.
They are only intended as comments.
;
_shelx_estimated_absorpt_t_max 0.991
_shelx_estimated_absorpt_t_min 0.965
_olex2_refinement_description
;
1. Fixed Uiso
 At 1.2 times of:
  All C(H) groups, All C(H,H) groups
 At 1.5 times of:
  All C(H,H,H) groups
2. Restrained distances
 C24-C25
 1.45 with sigma of 0.01
 O11-O10
 2.2 with sigma of 0.01
 C44-O6 \\sim C44-O7
 with sigma of 0.02
 O6-C48 \\sim O7-C47
 with sigma of 0.02
 C44-C48 \\sim C44-C47
 with sigma of 0.04
3. Uiso/Uaniso restraints and constraints
C53 \\sim C29 \\sim O9 \\sim C49: within 1.7A with sigma of 0.005 and sigma for
terminal atoms of 0.01 within 1.7A
C53 \\sim O10: within 1.7A with sigma of 0.005 and sigma for terminal atoms of
0.01 within 1.7A
Uanis(O7) = Uanis(O6)
Uanis(C47) = Uanis(C48)
Uanis(O11) = Uanis(O8)
4. Others
 Fixed Sof: O7(0.5) O8(0.5) O9(0.5) C48(0.5) H48A(0.5) H48B(0.5) H48C(0.5)
 C49(0.5) H49A(0.5) H49B(0.5) C50(0.5) H50A(0.5) H50B(0.5) H50C(0.5) O6(0.5)
 O10(0.5) O11(0.5) C47(0.5) H47A(0.5) H47B(0.5) H47C(0.5) C51(0.5) H51A(0.5)
 H51B(0.5) C52(0.5) H52A(0.5) H52B(0.5) H52C(0.5)
5.a Ternary CH refined with riding coordinates:
 C7(H7), C32(H32)
5.b Secondary CH2 refined with riding coordinates:
 C2(H2A,H2B), C3(H3A,H3B), C5(H5A,H5B), C8(H8A,H8B), C24(H24A,H24B), C27(H27A,
 H27B), C28(H28A,H28B), C30(H30A,H30B), C33(H33A,H33B), C49(H49A,H49B),
 C51(H51A,H51B)
5.c Aromatic/amide H refined with riding coordinates:
 C11(H11), C12(H12), C13(H13), C14(H14), C17(H17), C18(H18), C20(H20),
 C21(H21), C36(H36), C37(H37), C38(H38), C39(H39), C42(H42), C43(H43), C45(H45),
  C46(H46)
5.d Idealised Me refined with riding coordinates:
 C22(H22A,H22B,H22C), C25(H25A,H25B,H25C), C48(H48A,H48B,H48C), C50(H50A,H50B,
 H50C), C47(H47A,H47B,H47C), C52(H52A,H52B,H52C)
;
_olex2_submission_special_instructions 'No special instructions were received'
_oxdiff_exptl_absorpt_empirical_details
;
Empirical correction (ABSPACK) includes:
- Absorption correction using spherical harmonics
- Frame scaling
;
_oxdiff_exptl_absorpt_empirical_full_max 1.724
_oxdiff_exptl_absorpt_empirical_full_min 0.570

loop_
_space_group_symop_operation_xyz
'x, y, z'
'-x, y+1/2, -z+1/2'
'-x, -y, -z'
'x, -y-1/2, z-1/2'

loop_
_atom_site_label
_atom_site_type_symbol
_atom_site_fract_x
_atom_site_fract_y
_atom_site_fract_z
_atom_site_U_iso_or_equiv
_atom_site_adp_type
_atom_site_occupancy
_atom_site_site_symmetry_order
_atom_site_calc_flag
_atom_site_refinement_flags_posn
_atom_site_refinement_flags_adp
_atom_site_refinement_flags_occupancy
_atom_site_disorder_assembly
_atom_site_disorder_group
O1 O 0.14298(15) 0.48074(13) 0.73707(5) 0.0510(4) Uani 1 1 d . . . . .
O2 O 0.34218(19) 0.19891(15) 0.67321(8) 0.0792(6) Uani 1 1 d . . . . .
O3 O 0.2315(3) 0.88069(15) 0.61682(8) 0.0953(8) Uani 1 1 d . . . . .
O4 O -0.1989(2) 0.1939(2) 0.68256(9) 0.0921(7) Uani 1 1 d . . . . .
O5 O -0.0440(3) 0.1170(2) 0.65306(15) 0.1483(15) Uani 1 1 d . . . . .
N1 N 0.22297(17) 0.39388(15) 0.74146(6) 0.0472(5) Uani 1 1 d . . . . .
C1 C 0.1017(2) 0.48865(17) 0.69103(7) 0.0433(5) Uani 1 1 d . . . . .
C2 C -0.0337(2) 0.4798(2) 0.69365(9) 0.0571(6) Uani 1 1 d . . . . .
H2A H -0.067753 0.495188 0.664853 0.068 Uiso 1 1 calc R U . . .
H2B H -0.063429 0.531726 0.714291 0.068 Uiso 1 1 calc R U . . .
C3 C -0.0750(3) 0.3717(2) 0.70827(11) 0.0685(8) Uani 1 1 d . . . . .
H3A H -0.160049 0.364881 0.702289 0.082 Uiso 1 1 calc R U . . .
H3B H -0.063321 0.365133 0.739918 0.082 Uiso 1 1 calc R U . . .
C4 C -0.0078(2) 0.2817(2) 0.68484(9) 0.0573(6) Uani 1 1 d . . . . .
C5 C 0.0993(2) 0.2416(2) 0.71239(10) 0.0608(7) Uani 1 1 d . . . . .
H5A H 0.078671 0.237877 0.743461 0.073 Uiso 1 1 calc R U . . .
H5B H 0.123807 0.172491 0.702517 0.073 Uiso 1 1 calc R U . . .
C6 C 0.1996(2) 0.32209(17) 0.70479(8) 0.0462(5) Uani 1 1 d . . . . .
C7 C 0.1543(2) 0.39262(17) 0.66634(7) 0.0428(5) Uani 1 1 d . . . . .
H7 H 0.218368 0.412092 0.645866 0.051 Uiso 1 1 calc R U . . .
C8 C 0.0577(2) 0.32586(19) 0.64441(8) 0.0515(6) Uani 1 1 d . . . . .
H8A H 0.092203 0.270334 0.626617 0.062 Uiso 1 1 calc R U . . .
H8B H 0.004853 0.368081 0.626157 0.062 Uiso 1 1 calc R U . . .
C9 C 0.3243(2) 0.27725(19) 0.69450(9) 0.0540(6) Uani 1 1 d . . . . .
C10 C 0.4102(2) 0.34944(19) 0.71469(8) 0.0497(6) Uani 1 1 d . . . . .
C11 C 0.5341(2) 0.3551(2) 0.71292(9) 0.0613(7) Uani 1 1 d . . . . .
H11 H 0.578411 0.304888 0.697810 0.074 Uiso 1 1 calc R U . . .
C12 C 0.5893(3) 0.4370(3) 0.73410(10) 0.0699(8) Uani 1 1 d . . . . .
H12 H 0.672158 0.442966 0.732858 0.084 Uiso 1 1 calc R U . . .
C13 C 0.5238(3) 0.5111(2) 0.75738(10) 0.0692(8) Uani 1 1 d . . . . .
H13 H 0.563838 0.566004 0.771286 0.083 Uiso 1 1 calc R U . . .
C14 C 0.4010(2) 0.5053(2) 0.76035(9) 0.0574(6) Uani 1 1 d . . . . .
H14 H 0.357399 0.554842 0.776063 0.069 Uiso 1 1 calc R U . . .
C15 C 0.3452(2) 0.42269(18) 0.73903(7) 0.0466(5) Uani 1 1 d . . . . .
C16 C 0.1403(2) 0.59336(17) 0.67223(8) 0.0465(5) Uani 1 1 d . . . . .
C17 C 0.1378(3) 0.6115(2) 0.62699(9) 0.0659(8) Uani 1 1 d . . . . .
H17 H 0.114990 0.557566 0.608038 0.079 Uiso 1 1 calc R U . . .
C18 C 0.1683(3) 0.7075(2) 0.60964(10) 0.0751(9) Uani 1 1 d . . . . .
H18 H 0.165854 0.717872 0.579227 0.090 Uiso 1 1 calc R U . . .
C19 C 0.2025(3) 0.7886(2) 0.63711(10) 0.0653(7) Uani 1 1 d . . . . .
C20 C 0.2056(3) 0.7725(2) 0.68181(10) 0.0626(7) Uani 1 1 d . . . . .
H20 H 0.228483 0.826694 0.700612 0.075 Uiso 1 1 calc R U . . .
C21 C 0.1746(2) 0.67541(19) 0.69914(8) 0.0539(6) Uani 1 1 d . . . . .
H21 H 0.176968 0.665483 0.729571 0.065 Uiso 1 1 calc R U . . .
C22 C 0.2744(5) 0.9650(3) 0.64370(17) 0.1237(17) Uani 1 1 d . . . . .
H22A H 0.290144 1.024987 0.625458 0.186 Uiso 1 1 calc R U . . .
H22B H 0.346897 0.943872 0.658346 0.186 Uiso 1 1 calc R U . . .
H22C H 0.215129 0.982626 0.665345 0.186 Uiso 1 1 calc R U . . .
C23 C -0.0959(3) 0.1948(2) 0.67347(11) 0.0720(8) Uani 1 1 d . . . . .
C24 C -0.1255(5) 0.0337(4) 0.6376(3) 0.208(4) Uani 1 1 d D . . . .
H24A H -0.199617 0.036392 0.654188 0.249 Uiso 1 1 calc R U . . .
H24B H -0.144379 0.044375 0.606618 0.249 Uiso 1 1 calc R U . . .
C25 C -0.0737(6) -0.0601(5) 0.6431(3) 0.180(3) Uani 1 1 d D . . . .
H25A H -0.006173 -0.065824 0.623683 0.269 Uiso 1 1 calc R U . . .
H25B H -0.130390 -0.114398 0.636279 0.269 Uiso 1 1 calc R U . . .
H25C H -0.047427 -0.067266 0.673141 0.269 Uiso 1 1 calc R U . . .
O12 O 0.82210(14) 0.48804(14) 0.59034(6) 0.0555(4) Uani 1 1 d . . . . .
O28 O 0.41159(17) 0.43739(17) 0.60475(7) 0.0706(5) Uani 1 1 d . . . . .
N2 N 0.72077(18) 0.47434(15) 0.61865(6) 0.0481(5) Uani 1 1 d . . . . .
C26 C 0.7831(2) 0.4903(2) 0.54396(8) 0.0533(6) Uani 1 1 d . . . . .
C27 C 0.8514(3) 0.4013(2) 0.52171(10) 0.0705(8) Uani 1 1 d . . . . .
H27A H 0.841588 0.407314 0.489956 0.085 Uiso 1 1 calc R U . . .
H27B H 0.935962 0.408720 0.528361 0.085 Uiso 1 1 calc R U . . .
C28 C 0.8105(3) 0.2932(3) 0.53611(13) 0.0819(10) Uani 1 1 d . . . . .
H28A H 0.847361 0.276442 0.564298 0.098 Uiso 1 1 calc R U . . .
H28B H 0.837742 0.241897 0.514716 0.098 Uiso 1 1 calc R U . . .
C29 C 0.6727(3) 0.2844(3) 0.54067(11) 0.0778(9) Uani 1 1 d . U . . .
C30 C 0.6312(3) 0.3059(2) 0.58840(10) 0.0654(7) Uani 1 1 d . . . . .
H30A H 0.553160 0.275147 0.593654 0.079 Uiso 1 1 calc R U . . .
H30B H 0.687783 0.277171 0.609565 0.079 Uiso 1 1 calc R U . . .
C31 C 0.6257(2) 0.4251(2) 0.59209(8) 0.0498(6) Uani 1 1 d . . . . .
C32 C 0.6470(2) 0.4668(2) 0.54463(8) 0.0534(6) Uani 1 1 d . . . . .
H32 H 0.598817 0.529218 0.538150 0.064 Uiso 1 1 calc R U . . .
C33 C 0.6125(3) 0.3741(3) 0.51574(10) 0.0760(9) Uani 1 1 d . . . . .
H33A H 0.643925 0.381269 0.486050 0.091 Uiso 1 1 calc R U . . .
H33B H 0.526337 0.365042 0.514307 0.091 Uiso 1 1 calc R U . . .
C34 C 0.5112(2) 0.4724(2) 0.61099(8) 0.0538(6) Uani 1 1 d . . . . .
C35 C 0.5484(2) 0.5662(2) 0.63500(8) 0.0511(6) Uani 1 1 d . . . . .
C36 C 0.4814(3) 0.6445(2) 0.65502(10) 0.0670(7) Uani 1 1 d . . . . .
H36 H 0.398240 0.641575 0.655332 0.080 Uiso 1 1 calc R U . . .
C37 C 0.5416(3) 0.7262(3) 0.67430(10) 0.0758(9) Uani 1 1 d . . . . .
H37 H 0.498812 0.779169 0.688292 0.091 Uiso 1 1 calc R U . . .
C38 C 0.6657(3) 0.7309(2) 0.67320(10) 0.0687(8) Uani 1 1 d . . . . .
H38 H 0.704297 0.788072 0.685925 0.082 Uiso 1 1 calc R U . . .
C39 C 0.7337(3) 0.6530(2) 0.65374(8) 0.0565(6) Uani 1 1 d . . . . .
H39 H 0.816875 0.656546 0.653126 0.068 Uiso 1 1 calc R U . . .
C40 C 0.6724(2) 0.56946(19) 0.63524(7) 0.0475(5) Uani 1 1 d . . . . .
C41 C 0.8105(2) 0.5955(2) 0.52417(9) 0.0599(7) Uani 1 1 d . . . . .
C42 C 0.8805(3) 0.6697(3) 0.54496(11) 0.0769(9) Uani 1 1 d . . . . .
H42 H 0.915058 0.654420 0.572210 0.092 Uiso 1 1 calc R U . . .
C43 C 0.9001(4) 0.7668(3) 0.52578(17) 0.1077(15) Uani 1 1 d . . . . .
H43 H 0.947645 0.816259 0.540106 0.129 Uiso 1 1 calc R U . . .
C44 C 0.8489(5) 0.7902(4) 0.48526(19) 0.1110(15) Uani 1 1 d D . . . .
C45 C 0.7811(4) 0.7167(4) 0.46354(14) 0.1021(13) Uani 1 1 d . . . . .
H45 H 0.747990 0.731578 0.436006 0.123 Uiso 1 1 calc R U . . .
C46 C 0.7628(3) 0.6212(3) 0.48300(10) 0.0784(9) Uani 1 1 d . . . . .
H46 H 0.716708 0.571544 0.468178 0.094 Uiso 1 1 calc R U . . .
C53 C 0.6282(5) 0.1802(4) 0.52493(17) 0.1107(12) Uani 1 1 d . U . . .
O7 O 0.8945(9) 0.8906(7) 0.4792(3) 0.124(2) Uani 0.5 1 d D . P A 1
O8 O 0.6369(8) 0.1151(5) 0.5383(3) 0.1233(17) Uani 0.5 1 d . . P B 1
O9 O 0.5736(7) 0.2013(5) 0.4811(2) 0.1273(17) Uani 0.5 1 d . U P B 1
C48 C 0.8236(15) 0.9307(9) 0.4451(5) 0.147(3) Uani 0.5 1 d D . P A 1
H48A H 0.855228 0.908449 0.417199 0.221 Uiso 0.5 1 calc R U P A 1
H48B H 0.823708 1.005951 0.446509 0.221 Uiso 0.5 1 calc R U P A 1
H48C H 0.743210 0.905306 0.448239 0.221 Uiso 0.5 1 calc R U P A 1
C49 C 0.5154(11) 0.1119(7) 0.4606(4) 0.135(2) Uani 0.5 1 d . U P B 1
H49A H 0.574917 0.070607 0.445089 0.162 Uiso 0.5 1 calc R U P B 1
H49B H 0.480809 0.068090 0.483383 0.162 Uiso 0.5 1 calc R U P B 1
C50 C 0.4269(11) 0.1408(9) 0.4313(5) 0.160(5) Uani 0.5 1 d . . P B 1
H50A H 0.385353 0.201019 0.442470 0.240 Uiso 0.5 1 calc R U P B 1
H50B H 0.371579 0.083824 0.427598 0.240 Uiso 0.5 1 calc R U P B 1
H50C H 0.462171 0.157648 0.403249 0.240 Uiso 0.5 1 calc R U P B 1
O6 O 0.8422(9) 0.8816(7) 0.4562(3) 0.124(2) Uani 0.5 1 d D . P A 2
O10 O 0.5656(9) 0.1436(5) 0.5046(3) 0.170(3) Uani 0.5 1 d D U P B 2
O11 O 0.6774(8) 0.0879(4) 0.5580(2) 0.1233(17) Uani 0.5 1 d D . P B 2
C47 C 0.8936(13) 0.9748(8) 0.4770(4) 0.147(3) Uani 0.5 1 d D . P A 2
H47A H 0.885368 1.033677 0.457399 0.221 Uiso 0.5 1 calc R U P A 2
H47B H 0.976897 0.962914 0.483074 0.221 Uiso 0.5 1 calc R U P A 2
H47C H 0.852334 0.989123 0.504076 0.221 Uiso 0.5 1 calc R U P A 2
C51 C 0.6338(10) -0.0168(5) 0.5498(3) 0.117(3) Uani 0.5 1 d . . P B 2
H51A H 0.579732 -0.016359 0.524681 0.140 Uiso 0.5 1 calc R U P B 2
H51B H 0.700364 -0.062901 0.543030 0.140 Uiso 0.5 1 calc R U P B 2
C52 C 0.5760(15) -0.0520(11) 0.5860(4) 0.202(8) Uani 0.5 1 d . . P B 2
H52A H 0.623250 -0.105252 0.600160 0.303 Uiso 0.5 1 calc R U P B 2
H52B H 0.500050 -0.080924 0.577420 0.303 Uiso 0.5 1 calc R U P B 2
H52C H 0.563560 0.005120 0.606136 0.303 Uiso 0.5 1 calc R U P B 2

loop_
_atom_site_aniso_label
_atom_site_aniso_U_11
_atom_site_aniso_U_22
_atom_site_aniso_U_33
_atom_site_aniso_U_23
_atom_site_aniso_U_13
_atom_site_aniso_U_12
O1 0.0541(10) 0.0581(10) 0.0408(8) -0.0002(7) -0.0029(7) 0.0170(8)
O2 0.0700(14) 0.0536(11) 0.1138(18) -0.0179(11) -0.0035(12) 0.0159(9)
O3 0.142(2) 0.0447(11) 0.0990(17) 0.0085(11) -0.0164(16) -0.0121(12)
O4 0.0578(14) 0.1038(18) 0.1148(19) 0.0140(15) -0.0044(13) -0.0268(12)
O5 0.0875(19) 0.100(2) 0.258(4) -0.081(2) 0.023(2) -0.0361(16)
N1 0.0436(11) 0.0502(10) 0.0477(11) 0.0071(9) -0.0027(8) 0.0084(8)
C1 0.0428(12) 0.0477(12) 0.0394(11) -0.0013(9) -0.0050(9) 0.0092(9)
C2 0.0457(14) 0.0660(16) 0.0595(15) -0.0074(13) -0.0031(11) 0.0144(11)
C3 0.0455(15) 0.081(2) 0.0793(19) -0.0041(16) 0.0103(14) -0.0032(13)
C4 0.0472(14) 0.0591(15) 0.0655(16) 0.0033(12) 0.0038(12) -0.0082(11)
C5 0.0588(16) 0.0549(14) 0.0687(17) 0.0125(13) 0.0009(13) -0.0069(12)
C6 0.0433(13) 0.0422(11) 0.0531(13) 0.0069(10) -0.0009(10) 0.0027(9)
C7 0.0416(12) 0.0426(11) 0.0441(12) 0.0011(9) 0.0019(9) 0.0043(9)
C8 0.0484(14) 0.0503(13) 0.0557(14) -0.0057(11) -0.0017(11) -0.0006(10)
C9 0.0529(15) 0.0454(13) 0.0638(15) 0.0080(12) 0.0003(12) 0.0119(11)
C10 0.0462(13) 0.0517(13) 0.0512(13) 0.0131(11) -0.0020(10) 0.0067(10)
C11 0.0469(15) 0.0757(18) 0.0612(16) 0.0126(14) -0.0002(12) 0.0139(13)
C12 0.0457(15) 0.091(2) 0.0734(19) 0.0157(17) -0.0088(14) -0.0012(15)
C13 0.0634(18) 0.0740(19) 0.0701(18) 0.0084(15) -0.0173(14) -0.0113(14)
C14 0.0563(16) 0.0618(15) 0.0539(14) 0.0032(12) -0.0097(12) 0.0026(12)
C15 0.0473(13) 0.0507(13) 0.0418(12) 0.0109(10) -0.0049(10) 0.0038(10)
C16 0.0500(13) 0.0423(11) 0.0472(12) -0.0032(10) -0.0082(10) 0.0109(9)
C17 0.102(2) 0.0459(13) 0.0494(14) 0.0003(11) -0.0244(14) -0.0046(14)
C18 0.118(3) 0.0532(15) 0.0542(16) 0.0080(13) -0.0262(16) -0.0037(16)
C19 0.083(2) 0.0404(13) 0.0724(18) 0.0014(12) -0.0133(15) 0.0058(12)
C20 0.0716(18) 0.0467(14) 0.0695(18) -0.0180(13) -0.0047(14) 0.0060(12)
C21 0.0607(16) 0.0523(14) 0.0487(13) -0.0096(11) -0.0015(11) 0.0106(11)
C22 0.175(5) 0.0529(19) 0.143(4) -0.014(2) -0.003(3) -0.030(2)
C23 0.064(2) 0.0681(18) 0.084(2) 0.0093(16) -0.0042(16) -0.0143(15)
C24 0.121(4) 0.096(4) 0.406(12) -0.087(6) -0.012(6) -0.042(3)
C25 0.176(6) 0.119(5) 0.244(8) -0.037(5) 0.013(5) -0.042(4)
O12 0.0392(9) 0.0759(12) 0.0513(9) -0.0175(9) -0.0086(7) 0.0058(8)
O28 0.0480(11) 0.0947(15) 0.0691(12) -0.0080(11) 0.0056(9) -0.0111(10)
N2 0.0472(11) 0.0546(11) 0.0423(10) -0.0080(9) -0.0067(8) 0.0049(9)
C26 0.0402(13) 0.0751(17) 0.0448(13) -0.0188(12) -0.0022(10) -0.0015(11)
C27 0.0523(16) 0.090(2) 0.0695(18) -0.0346(16) 0.0033(13) 0.0001(14)
C28 0.0650(19) 0.081(2) 0.099(2) -0.0455(19) 0.0093(17) -0.0022(16)
C29 0.0688(18) 0.0809(19) 0.084(2) -0.0461(17) -0.0031(15) -0.0124(15)
C30 0.0636(18) 0.0621(16) 0.0706(18) -0.0187(14) -0.0053(14) -0.0048(13)
C31 0.0471(13) 0.0593(14) 0.0430(12) -0.0091(11) -0.0052(10) 0.0005(10)
C32 0.0411(13) 0.0778(17) 0.0413(12) -0.0103(12) -0.0054(10) -0.0008(11)
C33 0.0542(16) 0.119(3) 0.0544(16) -0.0333(17) -0.0054(13) -0.0149(17)
C34 0.0497(15) 0.0678(16) 0.0438(13) 0.0035(12) 0.0003(11) 0.0003(12)
C35 0.0534(15) 0.0581(14) 0.0416(12) -0.0009(11) 0.0032(10) 0.0052(11)
C36 0.0609(17) 0.0775(19) 0.0627(17) -0.0080(15) 0.0078(13) 0.0151(14)
C37 0.088(2) 0.0711(19) 0.0687(19) -0.0193(16) 0.0086(16) 0.0211(16)
C38 0.082(2) 0.0614(16) 0.0626(17) -0.0177(14) -0.0034(15) 0.0059(14)
C39 0.0617(16) 0.0573(14) 0.0504(14) -0.0104(12) -0.0092(12) 0.0081(12)
C40 0.0549(14) 0.0535(13) 0.0342(11) -0.0037(10) -0.0039(10) 0.0090(10)
C41 0.0433(14) 0.0814(18) 0.0551(15) -0.0123(14) 0.0089(11) -0.0033(12)
C42 0.067(2) 0.088(2) 0.076(2) -0.0214(17) 0.0114(16) -0.0149(16)
C43 0.108(3) 0.091(3) 0.124(4) -0.032(3) 0.045(3) -0.033(2)
C44 0.118(4) 0.095(3) 0.120(4) 0.014(3) 0.054(3) -0.001(3)
C45 0.091(3) 0.124(3) 0.091(3) 0.023(3) 0.024(2) -0.004(2)
C46 0.0647(19) 0.108(3) 0.0626(18) 0.0048(18) 0.0069(15) -0.0126(17)
C53 0.132(3) 0.082(2) 0.118(3) -0.045(2) -0.020(2) -0.023(2)
O7 0.154(7) 0.098(3) 0.120(6) 0.022(4) 0.006(4) -0.028(4)
O8 0.201(6) 0.053(3) 0.116(5) -0.004(3) -0.074(3) -0.011(3)
O9 0.177(4) 0.080(3) 0.124(4) -0.031(3) -0.047(3) -0.036(3)
C48 0.221(11) 0.093(5) 0.127(7) 0.024(5) 0.017(6) -0.013(6)
C49 0.189(5) 0.081(4) 0.134(5) -0.031(4) -0.052(5) -0.037(4)
C50 0.156(10) 0.136(9) 0.188(12) -0.003(9) -0.078(9) -0.025(8)
O6 0.154(7) 0.098(3) 0.120(6) 0.022(4) 0.006(4) -0.028(4)
O10 0.256(7) 0.076(4) 0.176(6) -0.018(4) -0.120(5) -0.049(5)
O11 0.201(6) 0.053(3) 0.116(5) -0.004(3) -0.074(3) -0.011(3)
C47 0.221(11) 0.093(5) 0.127(7) 0.024(5) 0.017(6) -0.013(6)
C51 0.170(9) 0.053(4) 0.127(7) -0.001(4) -0.022(7) -0.034(5)
C52 0.297(19) 0.175(12) 0.133(10) -0.003(9) -0.009(10) -0.162(13)

loop_
_atom_type_symbol
_atom_type_description
_atom_type_scat_dispersion_real
_atom_type_scat_dispersion_imag
_atom_type_scat_source
C C 0.0033 0.0016 'International Tables Vol C Tables 4.2.6.8 and 6.1.1.4'
H H 0.0000 0.0000 'International Tables Vol C Tables 4.2.6.8 and 6.1.1.4'
N N 0.0061 0.0033 'International Tables Vol C Tables 4.2.6.8 and 6.1.1.4'
O O 0.0106 0.0060 'International Tables Vol C Tables 4.2.6.8 and 6.1.1.4'

loop_
_geom_angle_atom_site_label_1
_geom_angle_atom_site_label_2
_geom_angle_atom_site_label_3
_geom_angle
_geom_angle_site_symmetry_1
_geom_angle_site_symmetry_3
_geom_angle_publ_flag
N1 O1 C1 109.60(15) . . ?
C19 O3 C22 118.0(3) . . ?
C23 O5 C24 115.0(4) . . ?
O1 N1 C6 107.74(16) . . ?
C15 N1 O1 113.40(18) . . ?
C15 N1 C6 107.02(18) . . ?
O1 C1 C2 104.77(19) . . ?
O1 C1 C7 106.53(16) . . ?
O1 C1 C16 109.15(18) . . ?
C2 C1 C7 110.20(19) . . ?
C16 C1 C2 111.72(19) . . ?
C16 C1 C7 113.94(18) . . ?
C1 C2 H2A 109.0 . . ?
C1 C2 H2B 109.0 . . ?
C1 C2 C3 112.7(2) . . ?
H2A C2 H2B 107.8 . . ?
C3 C2 H2A 109.0 . . ?
C3 C2 H2B 109.0 . . ?
C2 C3 H3A 109.0 . . ?
C2 C3 H3B 109.0 . . ?
C2 C3 C4 113.0(2) . . ?
H3A C3 H3B 107.8 . . ?
C4 C3 H3A 109.0 . . ?
C4 C3 H3B 109.0 . . ?
C5 C4 C3 112.0(2) . . ?
C8 C4 C3 109.1(2) . . ?
C8 C4 C5 100.4(2) . . ?
C23 C4 C3 109.3(2) . . ?
C23 C4 C5 112.4(2) . . ?
C23 C4 C8 113.4(2) . . ?
C4 C5 H5A 110.7 . . ?
C4 C5 H5B 110.7 . . ?
H5A C5 H5B 108.8 . . ?
C6 C5 C4 105.2(2) . . ?
C6 C5 H5A 110.7 . . ?
C6 C5 H5B 110.7 . . ?
N1 C6 C5 115.6(2) . . ?
N1 C6 C7 105.26(17) . . ?
N1 C6 C9 103.10(19) . . ?
C5 C6 C7 105.22(19) . . ?
C5 C6 C9 116.3(2) . . ?
C9 C6 C7 110.88(19) . . ?
C1 C7 C6 102.64(17) . . ?
C1 C7 H7 112.5 . . ?
C6 C7 H7 112.5 . . ?
C8 C7 C1 112.42(19) . . ?
C8 C7 C6 103.37(18) . . ?
C8 C7 H7 112.5 . . ?
C4 C8 H8A 111.5 . . ?
C4 C8 H8B 111.5 . . ?
C7 C8 C4 101.3(2) . . ?
C7 C8 H8A 111.5 . . ?
C7 C8 H8B 111.5 . . ?
H8A C8 H8B 109.3 . . ?
O2 C9 C6 124.6(2) . . ?
O2 C9 C10 129.5(2) . . ?
C10 C9 C6 106.0(2) . . ?
C11 C10 C9 132.1(3) . . ?
C11 C10 C15 120.4(3) . . ?
C15 C10 C9 107.5(2) . . ?
C10 C11 H11 121.0 . . ?
C12 C11 C10 118.0(3) . . ?
C12 C11 H11 121.0 . . ?
C11 C12 H12 119.4 . . ?
C11 C12 C13 121.3(3) . . ?
C13 C12 H12 119.3 . . ?
C12 C13 H13 119.3 . . ?
C14 C13 C12 121.5(3) . . ?
C14 C13 H13 119.3 . . ?
C13 C14 H14 121.3 . . ?
C13 C14 C15 117.3(3) . . ?
C15 C14 H14 121.3 . . ?
C10 C15 N1 110.9(2) . . ?
C14 C15 N1 127.3(2) . . ?
C14 C15 C10 121.5(2) . . ?
C17 C16 C1 120.8(2) . . ?
C21 C16 C1 121.7(2) . . ?
C21 C16 C17 117.4(2) . . ?
C16 C17 H17 119.3 . . ?
C18 C17 C16 121.3(2) . . ?
C18 C17 H17 119.3 . . ?
C17 C18 H18 119.8 . . ?
C17 C18 C19 120.4(3) . . ?
C19 C18 H18 119.8 . . ?
O3 C19 C18 116.0(3) . . ?
O3 C19 C20 124.7(3) . . ?
C20 C19 C18 119.3(3) . . ?
C19 C20 H20 120.0 . . ?
C19 C20 C21 120.1(2) . . ?
C21 C20 H20 120.0 . . ?
C16 C21 C20 121.5(2) . . ?
C16 C21 H21 119.3 . . ?
C20 C21 H21 119.3 . . ?
O3 C22 H22A 109.5 . . ?
O3 C22 H22B 109.5 . . ?
O3 C22 H22C 109.5 . . ?
H22A C22 H22B 109.5 . . ?
H22A C22 H22C 109.5 . . ?
H22B C22 H22C 109.5 . . ?
O4 C23 O5 122.4(3) . . ?
O4 C23 C4 125.6(3) . . ?
O5 C23 C4 111.9(3) . . ?
O5 C24 H24A 109.7 . . ?
O5 C24 H24B 109.7 . . ?
H24A C24 H24B 108.2 . . ?
C25 C24 O5 109.8(5) . . ?
C25 C24 H24A 109.7 . . ?
C25 C24 H24B 109.7 . . ?
C24 C25 H25A 109.5 . . ?
C24 C25 H25B 109.5 . . ?
C24 C25 H25C 109.5 . . ?
H25A C25 H25B 109.5 . . ?
H25A C25 H25C 109.5 . . ?
H25B C25 H25C 109.5 . . ?
N2 O12 C26 109.99(15) . . ?
O12 N2 C31 107.19(16) . . ?
C40 N2 O12 114.19(19) . . ?
C40 N2 C31 106.44(18) . . ?
O12 C26 C27 105.1(2) . . ?
O12 C26 C32 105.75(18) . . ?
O12 C26 C41 109.8(2) . . ?
C27 C26 C32 110.7(2) . . ?
C41 C26 C27 112.7(2) . . ?
C41 C26 C32 112.3(2) . . ?
C26 C27 H27A 108.9 . . ?
C26 C27 H27B 108.9 . . ?
H27A C27 H27B 107.7 . . ?
C28 C27 C26 113.4(2) . . ?
C28 C27 H27A 108.9 . . ?
C28 C27 H27B 108.9 . . ?
C27 C28 H28A 109.0 . . ?
C27 C28 H28B 109.0 . . ?
C27 C28 C29 113.1(3) . . ?
H28A C28 H28B 107.8 . . ?
C29 C28 H28A 109.0 . . ?
C29 C28 H28B 109.0 . . ?
C30 C29 C28 111.8(3) . . ?
C33 C29 C28 109.8(3) . . ?
C33 C29 C30 101.3(2) . . ?
C53 C29 C28 111.4(3) . . ?
C53 C29 C30 110.8(3) . . ?
C53 C29 C33 111.3(3) . . ?
C29 C30 H30A 110.8 . . ?
C29 C30 H30B 110.8 . . ?
H30A C30 H30B 108.8 . . ?
C31 C30 C29 105.0(3) . . ?
C31 C30 H30A 110.8 . . ?
C31 C30 H30B 110.8 . . ?
N2 C31 C30 115.9(2) . . ?
N2 C31 C32 104.34(19) . . ?
N2 C31 C34 103.34(19) . . ?
C30 C31 C32 105.5(2) . . ?
C30 C31 C34 117.1(2) . . ?
C34 C31 C32 110.0(2) . . ?
C26 C32 H32 112.2 . . ?
C31 C32 C26 103.38(19) . . ?
C31 C32 H32 112.2 . . ?
C33 C32 C26 112.9(2) . . ?
C33 C32 C31 103.1(2) . . ?
C33 C32 H32 112.2 . . ?
C29 C33 H33A 111.6 . . ?
C29 C33 H33B 111.6 . . ?
C32 C33 C29 100.8(2) . . ?
C32 C33 H33A 111.6 . . ?
C32 C33 H33B 111.6 . . ?
H33A C33 H33B 109.4 . . ?
O28 C34 C31 124.5(2) . . ?
O28 C34 C35 129.6(2) . . ?
C35 C34 C31 105.9(2) . . ?
C36 C35 C34 130.9(3) . . ?
C40 C35 C34 108.0(2) . . ?
C40 C35 C36 121.1(3) . . ?
C35 C36 H36 121.0 . . ?
C37 C36 C35 117.9(3) . . ?
C37 C36 H36 121.0 . . ?
C36 C37 H37 119.6 . . ?
C36 C37 C38 120.7(3) . . ?
C38 C37 H37 119.6 . . ?
C37 C38 H38 119.0 . . ?
C39 C38 C37 122.0(3) . . ?
C39 C38 H38 119.0 . . ?
C38 C39 H39 121.5 . . ?
C38 C39 C40 116.9(3) . . ?
C40 C39 H39 121.5 . . ?
C35 C40 N2 110.8(2) . . ?
C39 C40 N2 127.7(2) . . ?
C39 C40 C35 121.2(2) . . ?
C42 C41 C26 123.2(3) . . ?
C42 C41 C46 117.5(3) . . ?
C46 C41 C26 119.3(3) . . ?
C41 C42 H42 119.6 . . ?
C41 C42 C43 120.8(4) . . ?
C43 C42 H42 119.6 . . ?
C42 C43 H43 120.1 . . ?
C44 C43 C42 119.9(4) . . ?
C44 C43 H43 120.1 . . ?
C43 C44 O7 99.5(6) . . ?
C43 C44 O6 136.5(6) . . ?
C45 C44 C43 120.2(4) . . ?
C45 C44 O7 140.2(6) . . ?
C45 C44 O6 103.2(6) . . ?
C44 C45 H45 120.5 . . ?
C46 C45 C44 119.0(4) . . ?
C46 C45 H45 120.5 . . ?
C41 C46 H46 118.8 . . ?
C45 C46 C41 122.5(4) . . ?
C45 C46 H46 118.8 . . ?
C29 C53 O11 109.4(4) . . ?
O8 C53 C29 128.4(6) . . ?
O8 C53 O9 126.4(6) . . ?
O9 C53 C29 105.0(4) . . ?
O10 C53 C29 144.0(7) . . ?
O10 C53 O11 105.2(6) . . ?
C44 O7 C48 103.1(8) . . ?
C49 O9 C53 115.1(7) . . ?
O7 C48 H48A 109.5 . . ?
O7 C48 H48B 109.5 . . ?
O7 C48 H48C 109.5 . . ?
H48A C48 H48B 109.5 . . ?
H48A C48 H48C 109.5 . . ?
H48B C48 H48C 109.5 . . ?
O9 C49 H49A 109.0 . . ?
O9 C49 H49B 109.0 . . ?
H49A C49 H49B 107.8 . . ?
C50 C49 O9 112.8(9) . . ?
C50 C49 H49A 109.0 . . ?
C50 C49 H49B 109.0 . . ?
C49 C50 H50A 109.5 . . ?
C49 C50 H50B 109.5 . . ?
C49 C50 H50C 109.5 . . ?
H50A C50 H50B 109.5 . . ?
H50A C50 H50C 109.5 . . ?
H50B C50 H50C 109.5 . . ?
C47 O6 C44 111.7(8) . . ?
C51 O11 C53 116.5(6) . . ?
O6 C47 H47A 109.5 . . ?
O6 C47 H47B 109.5 . . ?
O6 C47 H47C 109.5 . . ?
H47A C47 H47B 109.5 . . ?
H47A C47 H47C 109.5 . . ?
H47B C47 H47C 109.5 . . ?
O11 C51 H51A 109.8 . . ?
O11 C51 H51B 109.8 . . ?
H51A C51 H51B 108.3 . . ?
C52 C51 O11 109.3(9) . . ?
C52 C51 H51A 109.8 . . ?
C52 C51 H51B 109.8 . . ?
C51 C52 H52A 109.5 . . ?
C51 C52 H52B 109.5 . . ?
C51 C52 H52C 109.5 . . ?
H52A C52 H52B 109.5 . . ?
H52A C52 H52C 109.5 . . ?
H52B C52 H52C 109.5 . . ?

loop_
_geom_bond_atom_site_label_1
_geom_bond_atom_site_label_2
_geom_bond_distance
_geom_bond_site_symmetry_2
_geom_bond_publ_flag
O1 N1 1.429(2) . ?
O1 C1 1.470(3) . ?
O2 C9 1.206(3) . ?
O3 C19 1.364(3) . ?
O3 C22 1.430(4) . ?
O4 C23 1.184(4) . ?
O5 C23 1.305(4) . ?
O5 C24 1.474(5) . ?
N1 C6 1.461(3) . ?
N1 C15 1.417(3) . ?
C1 C2 1.519(3) . ?
C1 C7 1.551(3) . ?
C1 C16 1.514(3) . ?
C2 H2A 0.9700 . ?
C2 H2B 0.9700 . ?
C2 C3 1.520(4) . ?
C3 H3A 0.9700 . ?
C3 H3B 0.9700 . ?
C3 C4 1.544(4) . ?
C4 C5 1.544(4) . ?
C4 C8 1.535(4) . ?
C4 C23 1.521(4) . ?
C5 H5A 0.9700 . ?
C5 H5B 0.9700 . ?
C5 C6 1.537(3) . ?
C6 C7 1.554(3) . ?
C6 C9 1.539(3) . ?
C7 H7 0.9800 . ?
C7 C8 1.525(3) . ?
C8 H8A 0.9700 . ?
C8 H8B 0.9700 . ?
C9 C10 1.461(4) . ?
C10 C11 1.388(4) . ?
C10 C15 1.394(3) . ?
C11 H11 0.9300 . ?
C11 C12 1.370(4) . ?
C12 H12 0.9300 . ?
C12 C13 1.389(4) . ?
C13 H13 0.9300 . ?
C13 C14 1.377(4) . ?
C14 H14 0.9300 . ?
C14 C15 1.382(3) . ?
C16 C17 1.389(3) . ?
C16 C21 1.379(3) . ?
C17 H17 0.9300 . ?
C17 C18 1.376(4) . ?
C18 H18 0.9300 . ?
C18 C19 1.380(4) . ?
C19 C20 1.369(4) . ?
C20 H20 0.9300 . ?
C20 C21 1.389(4) . ?
C21 H21 0.9300 . ?
C22 H22A 0.9600 . ?
C22 H22B 0.9600 . ?
C22 H22C 0.9600 . ?
C24 H24A 0.9700 . ?
C24 H24B 0.9700 . ?
C24 C25 1.338(6) . ?
C25 H25A 0.9600 . ?
C25 H25B 0.9600 . ?
C25 H25C 0.9600 . ?
O12 N2 1.433(3) . ?
O12 C26 1.468(3) . ?
O28 C34 1.213(3) . ?
N2 C31 1.470(3) . ?
N2 C40 1.420(3) . ?
C26 C27 1.525(4) . ?
C26 C32 1.551(3) . ?
C26 C41 1.501(4) . ?
C27 H27A 0.9700 . ?
C27 H27B 0.9700 . ?
C27 C28 1.516(5) . ?
C28 H28A 0.9700 . ?
C28 H28B 0.9700 . ?
C28 C29 1.550(4) . ?
C29 C30 1.543(4) . ?
C29 C33 1.526(5) . ?
C29 C53 1.496(5) . ?
C30 H30A 0.9700 . ?
C30 H30B 0.9700 . ?
C30 C31 1.524(4) . ?
C31 C32 1.551(4) . ?
C31 C34 1.527(4) . ?
C32 H32 0.9800 . ?
C32 C33 1.519(4) . ?
C33 H33A 0.9700 . ?
C33 H33B 0.9700 . ?
C34 C35 1.459(4) . ?
C35 C36 1.387(4) . ?
C35 C40 1.386(4) . ?
C36 H36 0.9300 . ?
C36 C37 1.369(4) . ?
C37 H37 0.9300 . ?
C37 C38 1.389(4) . ?
C38 H38 0.9300 . ?
C38 C39 1.383(4) . ?
C39 H39 0.9300 . ?
C39 C40 1.383(3) . ?
C41 C42 1.378(4) . ?
C41 C46 1.393(4) . ?
C42 H42 0.9300 . ?
C42 C43 1.385(5) . ?
C43 H43 0.9300 . ?
C43 C44 1.384(7) . ?
C44 C45 1.372(6) . ?
C44 O7 1.390(8) . ?
C44 O6 1.462(8) . ?
C45 H45 0.9300 . ?
C45 C46 1.368(5) . ?
C46 H46 0.9300 . ?
C53 O8 0.928(7) . ?
C53 O9 1.482(9) . ?
C53 O10 1.039(7) . ?
C53 O11 1.638(7) . ?
O7 C48 1.395(16) . ?
O9 C49 1.451(9) . ?
C48 H48A 0.9600 . ?
C48 H48B 0.9600 . ?
C48 H48C 0.9600 . ?
C49 H49A 0.9700 . ?
C49 H49B 0.9700 . ?
C49 C50 1.375(13) . ?
C50 H50A 0.9600 . ?
C50 H50B 0.9600 . ?
C50 H50C 0.9600 . ?
O6 C47 1.461(15) . ?
O11 C51 1.442(9) . ?
C47 H47A 0.9600 . ?
C47 H47B 0.9600 . ?
C47 H47C 0.9600 . ?
C51 H51A 0.9700 . ?
C51 H51B 0.9700 . ?
C51 C52 1.350(14) . ?
C52 H52A 0.9600 . ?
C52 H52B 0.9600 . ?
C52 H52C 0.9600 . ?

loop_
_geom_torsion_atom_site_label_1
_geom_torsion_atom_site_label_2
_geom_torsion_atom_site_label_3
_geom_torsion_atom_site_label_4
_geom_torsion
_geom_torsion_site_symmetry_1
_geom_torsion_site_symmetry_2
_geom_torsion_site_symmetry_3
_geom_torsion_site_symmetry_4
_geom_torsion_publ_flag
O1 N1 C6 C5 -86.2(2) . . . . ?
O1 N1 C6 C7 29.4(2) . . . . ?
O1 N1 C6 C9 145.72(17) . . . . ?
O1 N1 C15 C10 -139.76(19) . . . . ?
O1 N1 C15 C14 46.0(3) . . . . ?
O1 C1 C2 C3 -67.5(3) . . . . ?
O1 C1 C7 C6 12.8(2) . . . . ?
O1 C1 C7 C8 123.2(2) . . . . ?
O1 C1 C16 C17 164.9(2) . . . . ?
O1 C1 C16 C21 -17.7(3) . . . . ?
O2 C9 C10 C11 5.7(5) . . . . ?
O2 C9 C10 C15 -174.9(3) . . . . ?
O3 C19 C20 C21 -179.8(3) . . . . ?
N1 O1 C1 C2 121.39(19) . . . . ?
N1 O1 C1 C7 4.6(2) . . . . ?
N1 O1 C1 C16 -118.83(19) . . . . ?
N1 C6 C7 C1 -25.3(2) . . . . ?
N1 C6 C7 C8 -142.40(19) . . . . ?
N1 C6 C9 O2 162.9(3) . . . . ?
N1 C6 C9 C10 -18.2(2) . . . . ?
C1 O1 N1 C6 -21.7(2) . . . . ?
C1 O1 N1 C15 96.6(2) . . . . ?
C1 C2 C3 C4 -44.5(3) . . . . ?
C1 C7 C8 C4 -67.1(2) . . . . ?
C1 C16 C17 C18 177.5(3) . . . . ?
C1 C16 C21 C20 -177.5(2) . . . . ?
C2 C1 C7 C6 -100.3(2) . . . . ?
C2 C1 C7 C8 10.1(3) . . . . ?
C2 C1 C16 C17 -79.7(3) . . . . ?
C2 C1 C16 C21 97.7(3) . . . . ?
C2 C3 C4 C5 95.0(3) . . . . ?
C2 C3 C4 C8 -15.3(3) . . . . ?
C2 C3 C4 C23 -139.8(3) . . . . ?
C3 C4 C5 C6 -79.1(3) . . . . ?
C3 C4 C8 C7 68.9(2) . . . . ?
C3 C4 C23 O4 -2.7(4) . . . . ?
C3 C4 C23 O5 179.2(3) . . . . ?
C4 C5 C6 N1 105.0(2) . . . . ?
C4 C5 C6 C7 -10.6(3) . . . . ?
C4 C5 C6 C9 -133.8(2) . . . . ?
C5 C4 C8 C7 -49.0(2) . . . . ?
C5 C4 C23 O4 122.4(3) . . . . ?
C5 C4 C23 O5 -55.8(4) . . . . ?
C5 C6 C7 C1 97.3(2) . . . . ?
C5 C6 C7 C8 -19.8(2) . . . . ?
C5 C6 C9 O2 35.3(4) . . . . ?
C5 C6 C9 C10 -145.9(2) . . . . ?
C6 N1 C15 C10 -21.1(2) . . . . ?
C6 N1 C15 C14 164.7(2) . . . . ?
C6 C7 C8 C4 42.8(2) . . . . ?
C6 C9 C10 C11 -173.1(3) . . . . ?
C6 C9 C10 C15 6.4(2) . . . . ?
C7 C1 C2 C3 46.8(3) . . . . ?
C7 C1 C16 C17 46.0(3) . . . . ?
C7 C1 C16 C21 -136.6(2) . . . . ?
C7 C6 C9 O2 -84.9(3) . . . . ?
C7 C6 C9 C10 94.0(2) . . . . ?
C8 C4 C5 C6 36.7(3) . . . . ?
C8 C4 C23 O4 -124.6(3) . . . . ?
C8 C4 C23 O5 57.2(4) . . . . ?
C9 C6 C7 C1 -136.1(2) . . . . ?
C9 C6 C7 C8 106.8(2) . . . . ?
C9 C10 C11 C12 176.7(3) . . . . ?
C9 C10 C15 N1 8.7(3) . . . . ?
C9 C10 C15 C14 -176.6(2) . . . . ?
C10 C11 C12 C13 1.2(4) . . . . ?
C11 C10 C15 N1 -171.7(2) . . . . ?
C11 C10 C15 C14 2.9(3) . . . . ?
C11 C12 C13 C14 0.3(5) . . . . ?
C12 C13 C14 C15 -0.3(4) . . . . ?
C13 C14 C15 N1 172.4(2) . . . . ?
C13 C14 C15 C10 -1.3(4) . . . . ?
C15 N1 C6 C5 151.5(2) . . . . ?
C15 N1 C6 C7 -92.8(2) . . . . ?
C15 N1 C6 C9 23.4(2) . . . . ?
C15 C10 C11 C12 -2.8(4) . . . . ?
C16 C1 C2 C3 174.5(2) . . . . ?
C16 C1 C7 C6 133.18(19) . . . . ?
C16 C1 C7 C8 -116.4(2) . . . . ?
C16 C17 C18 C19 0.1(5) . . . . ?
C17 C16 C21 C20 -0.1(4) . . . . ?
C17 C18 C19 O3 179.8(3) . . . . ?
C17 C18 C19 C20 -0.1(5) . . . . ?
C18 C19 C20 C21 0.0(5) . . . . ?
C19 C20 C21 C16 0.1(4) . . . . ?
C21 C16 C17 C18 0.0(4) . . . . ?
C22 O3 C19 C18 -176.3(4) . . . . ?
C22 O3 C19 C20 3.6(5) . . . . ?
C23 O5 C24 C25 -141.8(7) . . . . ?
C23 C4 C5 C6 157.4(2) . . . . ?
C23 C4 C8 C7 -169.1(2) . . . . ?
C24 O5 C23 O4 6.7(7) . . . . ?
C24 O5 C23 C4 -175.0(5) . . . . ?
O12 N2 C31 C30 84.4(2) . . . . ?
O12 N2 C31 C32 -31.1(2) . . . . ?
O12 N2 C31 C34 -146.18(18) . . . . ?
O12 N2 C40 C35 139.32(19) . . . . ?
O12 N2 C40 C39 -46.8(3) . . . . ?
O12 C26 C27 C28 69.7(3) . . . . ?
O12 C26 C32 C31 -13.8(3) . . . . ?
O12 C26 C32 C33 -124.6(2) . . . . ?
O12 C26 C41 C42 10.5(3) . . . . ?
O12 C26 C41 C46 -169.0(2) . . . . ?
O28 C34 C35 C36 -4.3(5) . . . . ?
O28 C34 C35 C40 176.4(3) . . . . ?
N2 O12 C26 C27 -122.0(2) . . . . ?
N2 O12 C26 C32 -4.9(3) . . . . ?
N2 O12 C26 C41 116.5(2) . . . . ?
N2 C31 C32 C26 27.1(2) . . . . ?
N2 C31 C32 C33 144.9(2) . . . . ?
N2 C31 C34 O28 -164.2(2) . . . . ?
N2 C31 C34 C35 18.3(2) . . . . ?
C26 O12 N2 C31 23.0(2) . . . . ?
C26 O12 N2 C40 -94.6(2) . . . . ?
C26 C27 C28 C29 40.8(4) . . . . ?
C26 C32 C33 C29 67.0(3) . . . . ?
C26 C41 C42 C43 -178.1(3) . . . . ?
C26 C41 C46 C45 178.1(3) . . . . ?
C27 C26 C32 C31 99.5(2) . . . . ?
C27 C26 C32 C33 -11.3(3) . . . . ?
C27 C26 C41 C42 -106.3(3) . . . . ?
C27 C26 C41 C46 74.2(3) . . . . ?
C27 C28 C29 C30 -93.6(4) . . . . ?
C27 C28 C29 C33 18.1(3) . . . . ?
C27 C28 C29 C53 141.8(4) . . . . ?
C28 C29 C30 C31 82.2(3) . . . . ?
C28 C29 C33 C32 -69.8(3) . . . . ?
C28 C29 C53 O8 72.0(11) . . . . ?
C28 C29 C53 O9 -104.0(5) . . . . ?
C28 C29 C53 O10 -129.8(13) . . . . ?
C28 C29 C53 O11 66.8(6) . . . . ?
C29 C30 C31 N2 -107.2(3) . . . . ?
C29 C30 C31 C32 7.7(3) . . . . ?
C29 C30 C31 C34 130.4(2) . . . . ?
C29 C53 O9 C49 -175.5(7) . . . . ?
C29 C53 O11 C51 174.6(7) . . . . ?
C30 C29 C33 C32 48.5(3) . . . . ?
C30 C29 C53 O8 -53.2(11) . . . . ?
C30 C29 C53 O9 130.8(5) . . . . ?
C30 C29 C53 O10 105.0(14) . . . . ?
C30 C29 C53 O11 -58.4(6) . . . . ?
C30 C31 C32 C26 -95.5(2) . . . . ?
C30 C31 C32 C33 22.3(3) . . . . ?
C30 C31 C34 O28 -35.5(4) . . . . ?
C30 C31 C34 C35 146.9(2) . . . . ?
C31 N2 C40 C35 21.3(3) . . . . ?
C31 N2 C40 C39 -164.9(2) . . . . ?
C31 C32 C33 C29 -43.9(3) . . . . ?
C31 C34 C35 C36 173.1(3) . . . . ?
C31 C34 C35 C40 -6.2(3) . . . . ?
C32 C26 C27 C28 -44.0(3) . . . . ?
C32 C26 C41 C42 127.8(3) . . . . ?
C32 C26 C41 C46 -51.6(3) . . . . ?
C32 C31 C34 O28 84.9(3) . . . . ?
C32 C31 C34 C35 -92.7(2) . . . . ?
C33 C29 C30 C31 -34.6(3) . . . . ?
C33 C29 C53 O8 -165.2(10) . . . . ?
C33 C29 C53 O9 18.8(5) . . . . ?
C33 C29 C53 O10 -6.9(15) . . . . ?
C33 C29 C53 O11 -170.4(5) . . . . ?
C34 C31 C32 C26 137.4(2) . . . . ?
C34 C31 C32 C33 -104.8(2) . . . . ?
C34 C35 C36 C37 -178.0(3) . . . . ?
C34 C35 C40 N2 -9.1(3) . . . . ?
C34 C35 C40 C39 176.6(2) . . . . ?
C35 C36 C37 C38 0.9(5) . . . . ?
C36 C35 C40 N2 171.5(2) . . . . ?
C36 C35 C40 C39 -2.8(4) . . . . ?
C36 C37 C38 C39 -1.5(5) . . . . ?
C37 C38 C39 C40 0.0(4) . . . . ?
C38 C39 C40 N2 -171.1(2) . . . . ?
C38 C39 C40 C35 2.1(4) . . . . ?
C40 N2 C31 C30 -153.0(2) . . . . ?
C40 N2 C31 C32 91.5(2) . . . . ?
C40 N2 C31 C34 -23.6(2) . . . . ?
C40 C35 C36 C37 1.3(4) . . . . ?
C41 C26 C27 C28 -170.7(3) . . . . ?
C41 C26 C32 C31 -133.6(2) . . . . ?
C41 C26 C32 C33 115.7(3) . . . . ?
C41 C42 C43 C44 0.1(6) . . . . ?
C42 C41 C46 C45 -1.4(5) . . . . ?
C42 C43 C44 C45 -1.5(6) . . . . ?
C42 C43 C44 O7 -178.5(5) . . . . ?
C42 C43 C44 O6 175.9(7) . . . . ?
C43 C44 C45 C46 1.5(6) . . . . ?
C43 C44 O7 C48 -165.2(8) . . . . ?
C43 C44 O6 C47 -6.9(14) . . . . ?
C44 C45 C46 C41 0.0(6) . . . . ?
C45 C44 O7 C48 18.8(14) . . . . ?
C45 C44 O6 C47 170.8(8) . . . . ?
C46 C41 C42 C43 1.3(5) . . . . ?
C53 C29 C30 C31 -152.8(3) . . . . ?
C53 C29 C33 C32 166.4(3) . . . . ?
C53 O9 C49 C50 154.5(10) . . . . ?
C53 O11 C51 C52 -120.3(12) . . . . ?
O7 C44 C45 C46 176.9(8) . . . . ?
O8 C53 O9 C49 8.5(14) . . . . ?
O6 C44 C45 C46 -176.7(5) . . . . ?
O10 C53 O11 C51 4.6(12) . . . . ?
